data_2229782
loop_
_publ_author_name
'Choi, Hong Dae'
'Seo, Pil Ja'
'Son, Byeng Wha'
'Lee, Uk'

_publ_section_title
;
 3-Cyclohexylsulfinyl-5-iodo-2-methyl-1-benzofuran
;
_journal_coeditor_code NK2093
_journal_issue 4
_journal_name_full 'Acta Crystallographica Section E'
_journal_page_first o1026
_journal_paper_doi 10.1107/S160053681101124X
_journal_volume 67
_journal_year 2011
_chemical_formula_iupac 'C15 H17 I O2 S'
_chemical_formula_moiety 'C15 H17 I O2 S'
_chemical_formula_sum 'C15 H17 I O2 S'
_chemical_formula_weight 388.25
_chemical_name_systematic
;
3-Cyclohexylsulfinyl-5-iodo-2-methyl-1-benzofuran
;
_space_group_IT_number 14
_symmetry_cell_setting monoclinic
_symmetry_space_group_name_Hall '-P 2yn'
_symmetry_space_group_name_H-M 'P 1 21/n 1'
_atom_sites_solution_hydrogens difmap
_atom_sites_solution_primary direct
_atom_sites_solution_secondary difmap
_cell_angle_alpha 90.00
_cell_angle_beta 101.1360(10)
_cell_angle_gamma 90.00
_cell_formula_units_Z 8
_cell_length_a 14.1817(2)
_cell_length_b 12.1347(2)
_cell_length_c 18.1258(3)
_cell_measurement_reflns_used 9976
_cell_measurement_temperature 173(2)
_cell_measurement_theta_max 28.24
_cell_measurement_theta_min 2.29
_cell_volume 3060.55(8)
_computing_cell_refinement '<i>SAINT</i> (Bruker, 2009)'
_computing_data_collection '<i>APEX2</i> (Bruker, 2009)'
_computing_data_reduction '<i>SAINT</i> (Bruker, 2009)'
_computing_molecular_graphics '<i>ORTEP-3</i> (Farrugia, 1997) and <i>DIAMOND</i> (Brandenburg, 1998)'
_computing_publication_material '<i>SHELXL97</i> (Sheldrick, 2008)'
_computing_structure_refinement '<i>SHELXL97</i> (Sheldrick, 2008)'
_computing_structure_solution '<i>SHELXS97</i> (Sheldrick, 2008)'
_diffrn_ambient_temperature 173(2)
_diffrn_detector_area_resol_mean 10.0
_diffrn_measured_fraction_theta_full 0.997
_diffrn_measured_fraction_theta_max 0.997
_diffrn_measurement_device_type 'Bruker SMART APEXII CCD'
_diffrn_measurement_method '\f and \w scans'
_diffrn_radiation_monochromator 'graphite multilayer'
_diffrn_radiation_source 'rotating anode'
_diffrn_radiation_type MoK\a
_diffrn_radiation_wavelength 0.71073
_diffrn_reflns_av_R_equivalents 0.0337
_diffrn_reflns_av_sigmaI/netI 0.0301
_diffrn_reflns_limit_h_max 18
_diffrn_reflns_limit_h_min -18
_diffrn_reflns_limit_k_max 16
_diffrn_reflns_limit_k_min -13
_diffrn_reflns_limit_l_max 23
_diffrn_reflns_limit_l_min -24
_diffrn_reflns_number 30319
_diffrn_reflns_theta_full 28.33
_diffrn_reflns_theta_max 28.33
_diffrn_reflns_theta_min 1.67
_diffrn_standards_number 0
_exptl_absorpt_coefficient_mu 2.224
_exptl_absorpt_correction_T_max 0.7578
_exptl_absorpt_correction_T_min 0.6634
_exptl_absorpt_correction_type multi-scan
_exptl_absorpt_process_details '(SADABS; Bruker, 2009)'
_exptl_crystal_colour colourless
_exptl_crystal_density_diffrn 1.685
_exptl_crystal_density_method 'not measured'
_exptl_crystal_description block
_exptl_crystal_F_000 1536
_exptl_crystal_size_max 0.20
_exptl_crystal_size_mid 0.17
_exptl_crystal_size_min 0.13
_refine_diff_density_max 2.473
_refine_diff_density_min -1.609
_refine_ls_extinction_method none
_refine_ls_goodness_of_fit_ref 1.039
_refine_ls_hydrogen_treatment constr
_refine_ls_matrix_type full
_refine_ls_number_parameters 345
_refine_ls_number_reflns 7599
_refine_ls_number_restraints 0
_refine_ls_restrained_S_all 1.039
_refine_ls_R_factor_all 0.0388
_refine_ls_R_factor_gt 0.0310
_refine_ls_shift/su_max 0.001
_refine_ls_shift/su_mean 0.000
_refine_ls_structure_factor_coef Fsqd
_refine_ls_weighting_details 'calc w=1/[\s^2^(Fo^2^)+(0.0307P)^2^+3.4955P] where P=(Fo^2^+2Fc^2^)/3'
_refine_ls_weighting_scheme calc
_refine_ls_wR_factor_gt 0.0731
_refine_ls_wR_factor_ref 0.0770
_reflns_number_gt 6386
_reflns_number_total 7599
_reflns_threshold_expression I>2\s(I)
_cod_data_source_file nk2093.cif
_cod_data_source_block I
_cod_original_sg_symbol_H-M 'P 21/n  '
_cod_database_code 2229782
_cod_database_fobs_code 2229782

loop_
_symmetry_equiv_pos_as_xyz
'x, y, z'
'-x+1/2, y+1/2, -z+1/2'
'-x, -y, -z'
'x-1/2, -y-1/2, z-1/2'

loop_
_atom_site_type_symbol
_atom_site_label
_atom_site_fract_x
_atom_site_fract_y
_atom_site_fract_z
_atom_site_U_iso_or_equiv
_atom_site_adp_type
_atom_site_calc_flag
_atom_site_refinement_flags
_atom_site_occupancy
_atom_site_disorder_assembly
_atom_site_disorder_group
I I1 1.048528(14) 0.580334(16) 0.151097(11) 0.03378(6) Uani d . 1 . .
I I2 0.606210(13) 0.569038(16) 0.364814(11) 0.03435(6) Uani d . 1 . .
S S1 0.72639(5) 0.32745(6) 0.29877(4) 0.02762(14) Uani d . 1 . .
S S2 0.22444(5) 0.80407(6) 0.18499(4) 0.02861(15) Uani d . 1 . .
O O1 0.68592(14) 0.28895(17) 0.07955(10) 0.0312(4) Uani d . 1 . .
O O2 0.77106(16) 0.43298(16) 0.33139(12) 0.0354(5) Uani d . 1 . .
O O3 0.26297(14) 0.86421(16) 0.40235(11) 0.0322(4) Uani d . 1 . .
O O4 0.24814(16) 0.68779(16) 0.16682(12) 0.0369(5) Uani d . 1 . .
C C1 0.73199(18) 0.3275(2) 0.20232(15) 0.0263(5) Uani d . 1 . .
C C2 0.79737(18) 0.3824(2) 0.16304(14) 0.0237(5) Uani d . 1 . .
C C3 0.87765(19) 0.4506(2) 0.18295(15) 0.0260(5) Uani d . 1 . .
H H3 0.9009 0.4713 0.2338 0.031 Uiso calc R 1 . .
C C4 0.9221(2) 0.4868(2) 0.12557(16) 0.0286(6) Uani d . 1 . .
C C5 0.8874(2) 0.4594(2) 0.05048(15) 0.0298(6) Uani d . 1 . .
H H5 0.9193 0.4868 0.0128 0.036 Uiso calc R 1 . .
C C6 0.8072(2) 0.3928(2) 0.02990(15) 0.0294(6) Uani d . 1 . .
H H6 0.7826 0.3741 -0.0211 0.035 Uiso calc R 1 . .
C C7 0.76537(18) 0.3556(2) 0.08750(15) 0.0260(5) Uani d . 1 . .
C C8 0.6672(2) 0.2731(2) 0.15035(16) 0.0306(6) Uani d . 1 . .
C C9 0.5859(2) 0.1992(3) 0.15600(18) 0.0457(8) Uani d . 1 . .
H H9A 0.6053 0.1224 0.1510 0.069 Uiso calc R 1 . .
H H9B 0.5311 0.2167 0.1158 0.069 Uiso calc R 1 . .
H H9C 0.5675 0.2094 0.2049 0.069 Uiso calc R 1 . .
C C10 0.81125(18) 0.2169(2) 0.33125(14) 0.0255(5) Uani d . 1 . .
H H10 0.7934 0.1514 0.2980 0.031 Uiso calc R 1 . .
C C11 0.91371(19) 0.2497(2) 0.32762(17) 0.0304(6) Uani d . 1 . .
H H11A 0.9293 0.3207 0.3540 0.037 Uiso calc R 1 . .
H H11B 0.9194 0.2599 0.2745 0.037 Uiso calc R 1 . .
C C12 0.9852(2) 0.1619(3) 0.36373(17) 0.0357(7) Uani d . 1 . .
H H12A 0.9738 0.0929 0.3343 0.043 Uiso calc R 1 . .
H H12B 1.0515 0.1870 0.3631 0.043 Uiso calc R 1 . .
C C13 0.9748(2) 0.1400(3) 0.44408(17) 0.0392(7) Uani d . 1 . .
H H13A 1.0215 0.0827 0.4664 0.047 Uiso calc R 1 . .
H H13B 0.9890 0.2081 0.4742 0.047 Uiso calc R 1 . .
C C14 0.8737(2) 0.1017(3) 0.44614(18) 0.0404(7) Uani d . 1 . .
H H14A 0.8677 0.0887 0.4990 0.048 Uiso calc R 1 . .
H H14B 0.8612 0.0311 0.4186 0.048 Uiso calc R 1 . .
C C15 0.7997(2) 0.1864(3) 0.41089(15) 0.0325(6) Uani d . 1 . .
H H15A 0.8066 0.2536 0.4425 0.039 Uiso calc R 1 . .
H H15B 0.7344 0.1564 0.4092 0.039 Uiso calc R 1 . .
C C16 0.26577(18) 0.8201(2) 0.28238(15) 0.0253(5) Uani d . 1 . .
C C17 0.34816(19) 0.7692(2) 0.32891(15) 0.0246(5) Uani d . 1 . .
C C18 0.42387(18) 0.7019(2) 0.31737(15) 0.0254(5) Uani d . 1 . .
H H18 0.4301 0.6803 0.2682 0.031 Uiso calc R 1 . .
C C19 0.48971(19) 0.6675(2) 0.38001(16) 0.0284(6) Uani d . 1 . .
C C20 0.4808(2) 0.6979(3) 0.45277(17) 0.0369(7) Uani d . 1 . .
H H20 0.5269 0.6728 0.4946 0.044 Uiso calc R 1 . .
C C21 0.4057(2) 0.7641(3) 0.46466(17) 0.0362(7) Uani d . 1 . .
H H21 0.3986 0.7846 0.5139 0.043 Uiso calc R 1 . .
C C22 0.34195(19) 0.7987(2) 0.40232(16) 0.0283(6) Uani d . 1 . .
C C23 0.2177(2) 0.8744(2) 0.32817(16) 0.0296(6) Uani d . 1 . .
C C24 0.1296(2) 0.9429(3) 0.3152(2) 0.0410(7) Uani d . 1 . .
H H24A 0.1470 1.0204 0.3248 0.061 Uiso calc R 1 . .
H H24B 0.0875 0.9192 0.3492 0.061 Uiso calc R 1 . .
H H24C 0.0958 0.9343 0.2630 0.061 Uiso calc R 1 . .
C C25 0.30894(19) 0.8935(2) 0.15006(15) 0.0256(5) Uani d . 1 . .
H H25 0.3751 0.8806 0.1798 0.031 Uiso calc R 1 . .
C C26 0.3067(2) 0.8650(3) 0.06778(16) 0.0383(7) Uani d . 1 . .
H H26A 0.3276 0.7877 0.0638 0.046 Uiso calc R 1 . .
H H26B 0.2403 0.8720 0.0389 0.046 Uiso calc R 1 . .
C C27 0.3730(3) 0.9418(3) 0.03484(19) 0.0445(8) Uani d . 1 . .
H H27A 0.4404 0.9276 0.0596 0.053 Uiso calc R 1 . .
H H27B 0.3670 0.9261 -0.0195 0.053 Uiso calc R 1 . .
C C28 0.3495(3) 1.0609(3) 0.04503(18) 0.0402(7) Uani d . 1 . .
H H28A 0.2855 1.0779 0.0143 0.048 Uiso calc R 1 . .
H H28B 0.3975 1.1080 0.0271 0.048 Uiso calc R 1 . .
C C29 0.3492(2) 1.0873(2) 0.12676(18) 0.0355(7) Uani d . 1 . .
H H29A 0.3300 1.1651 0.1310 0.043 Uiso calc R 1 . .
H H29B 0.4150 1.0782 0.1566 0.043 Uiso calc R 1 . .
C C30 0.2808(2) 1.0129(2) 0.15881(17) 0.0305(6) Uani d . 1 . .
H H30A 0.2841 1.0301 0.2126 0.037 Uiso calc R 1 . .
H H30B 0.2140 1.0254 0.1318 0.037 Uiso calc R 1 . .

loop_
_atom_site_aniso_label
_atom_site_aniso_U_11
_atom_site_aniso_U_22
_atom_site_aniso_U_33
_atom_site_aniso_U_12
_atom_site_aniso_U_13
_atom_site_aniso_U_23
I1 0.03315(11) 0.03675(11) 0.03020(10) -0.01283(8) 0.00306(8) -0.00015(7)
I2 0.02812(10) 0.03482(11) 0.03866(12) 0.00881(7) 0.00288(8) -0.00231(8)
S1 0.0232(3) 0.0339(3) 0.0270(3) 0.0034(3) 0.0080(3) -0.0011(3)
S2 0.0251(3) 0.0257(3) 0.0328(4) -0.0052(3) 0.0000(3) 0.0027(3)
O1 0.0288(10) 0.0386(11) 0.0257(10) -0.0108(9) 0.0037(8) -0.0012(8)
O2 0.0373(12) 0.0329(11) 0.0360(11) 0.0062(9) 0.0073(9) -0.0083(9)
O3 0.0322(10) 0.0312(10) 0.0351(11) 0.0073(8) 0.0114(9) -0.0012(9)
O4 0.0462(12) 0.0228(9) 0.0396(12) -0.0084(9) 0.0032(10) -0.0031(9)
C1 0.0226(12) 0.0303(13) 0.0254(13) 0.0017(11) 0.0033(10) 0.0015(11)
C2 0.0232(12) 0.0237(12) 0.0231(12) 0.0029(10) 0.0022(10) 0.0005(10)
C3 0.0281(13) 0.0259(13) 0.0233(13) 0.0004(11) 0.0031(10) -0.0013(10)
C4 0.0275(14) 0.0271(13) 0.0310(14) -0.0040(11) 0.0051(11) -0.0006(11)
C5 0.0316(14) 0.0345(14) 0.0249(13) -0.0048(12) 0.0092(11) 0.0016(11)
C6 0.0329(15) 0.0324(14) 0.0215(13) -0.0031(12) 0.0016(11) -0.0016(11)
C7 0.0221(12) 0.0262(13) 0.0278(13) -0.0030(10) 0.0003(10) -0.0014(11)
C8 0.0248(13) 0.0368(15) 0.0294(14) -0.0021(12) 0.0034(11) 0.0015(12)
C9 0.0363(17) 0.062(2) 0.0374(17) -0.0221(16) 0.0049(14) -0.0019(16)
C10 0.0257(13) 0.0273(13) 0.0236(12) 0.0010(11) 0.0055(10) -0.0018(10)
C11 0.0253(13) 0.0341(15) 0.0341(15) 0.0047(11) 0.0109(11) 0.0094(12)
C12 0.0300(15) 0.0400(16) 0.0381(16) 0.0094(13) 0.0085(12) 0.0099(13)
C13 0.0383(17) 0.0414(17) 0.0345(16) 0.0015(14) -0.0019(13) 0.0096(14)
C14 0.0417(18) 0.0476(18) 0.0320(16) -0.0045(15) 0.0071(13) 0.0136(14)
C15 0.0327(15) 0.0411(16) 0.0250(13) -0.0029(13) 0.0089(11) 0.0023(12)
C16 0.0219(12) 0.0233(12) 0.0310(14) -0.0013(10) 0.0058(10) 0.0038(11)
C17 0.0256(13) 0.0216(12) 0.0270(13) -0.0022(10) 0.0059(10) 0.0018(10)
C18 0.0255(13) 0.0260(13) 0.0252(13) -0.0007(10) 0.0060(10) -0.0016(10)
C19 0.0243(13) 0.0265(13) 0.0341(15) 0.0020(11) 0.0049(11) -0.0024(11)
C20 0.0354(16) 0.0410(17) 0.0314(15) 0.0078(13) -0.0011(12) -0.0016(13)
C21 0.0405(17) 0.0422(17) 0.0269(14) 0.0037(14) 0.0087(12) -0.0050(12)
C22 0.0278(13) 0.0266(13) 0.0319(14) 0.0030(11) 0.0096(11) -0.0012(11)
C23 0.0266(13) 0.0255(13) 0.0375(15) 0.0005(11) 0.0083(12) 0.0022(12)
C24 0.0331(16) 0.0384(17) 0.053(2) 0.0119(13) 0.0122(15) 0.0045(15)
C25 0.0258(13) 0.0245(12) 0.0256(13) -0.0034(10) 0.0025(10) 0.0017(10)
C26 0.0544(19) 0.0330(15) 0.0278(14) -0.0071(14) 0.0084(13) -0.0033(12)
C27 0.064(2) 0.0417(18) 0.0322(16) -0.0072(16) 0.0209(16) -0.0020(14)
C28 0.0455(19) 0.0386(17) 0.0354(16) -0.0054(14) 0.0051(14) 0.0108(13)
C29 0.0391(17) 0.0233(13) 0.0462(18) -0.0038(12) 0.0133(14) -0.0001(12)
C30 0.0299(14) 0.0236(13) 0.0382(15) -0.0021(11) 0.0074(12) 0.0001(11)

loop_
_atom_type_symbol
_atom_type_description
_atom_type_scat_dispersion_real
_atom_type_scat_dispersion_imag
_atom_type_scat_source
C C 0.0033 0.0016 'International Tables Vol C Tables 4.2.6.8 and 6.1.1.4'
H H 0.0000 0.0000 'International Tables Vol C Tables 4.2.6.8 and 6.1.1.4'
O O 0.0106 0.0060 'International Tables Vol C Tables 4.2.6.8 and 6.1.1.4'
S S 0.1246 0.1234 'International Tables Vol C Tables 4.2.6.8 and 6.1.1.4'
I I -0.4742 1.8119 'International Tables Vol C Tables 4.2.6.8 and 6.1.1.4'

loop_
_geom_angle_atom_site_label_1
_geom_angle_atom_site_label_2
_geom_angle_atom_site_label_3
_geom_angle_site_symmetry_1
_geom_angle_site_symmetry_3
_geom_angle
_geom_angle_publ_flag
C4 I1 O4 . 1_655 168.88(9) ?
C19 I2 O2 . . 175.89(9) ?
O2 S1 C1 . . 107.12(13) ?
O2 S1 C10 . . 107.39(12) ?
C1 S1 C10 . . 99.60(12) ?
O4 S2 C16 . . 106.17(12) ?
O4 S2 C25 . . 107.09(13) ?
C16 S2 C25 . . 99.73(12) ?
C7 O1 C8 . . 106.7(2) ?
S1 O2 I2 . . 105.19(10) ?
C22 O3 C23 . . 106.1(2) ?
C8 C1 C2 . . 107.3(2) ?
C8 C1 S1 . . 122.3(2) ?
C2 C1 S1 . . 130.3(2) ?
C7 C2 C3 . . 119.1(2) ?
C7 C2 C1 . . 105.0(2) ?
C3 C2 C1 . . 135.9(2) ?
C4 C3 C2 . . 117.3(2) ?
C4 C3 H3 . . 121.3 ?
C2 C3 H3 . . 121.3 ?
C3 C4 C5 . . 122.0(3) ?
C3 C4 I1 . . 119.9(2) ?
C5 C4 I1 . . 118.0(2) ?
C6 C5 C4 . . 121.2(3) ?
C6 C5 H5 . . 119.4 ?
C4 C5 H5 . . 119.4 ?
C7 C6 C5 . . 116.1(2) ?
C7 C6 H6 . . 122.0 ?
C5 C6 H6 . . 122.0 ?
O1 C7 C6 . . 125.5(2) ?
O1 C7 C2 . . 110.2(2) ?
C6 C7 C2 . . 124.2(2) ?
C1 C8 O1 . . 110.8(2) ?
C1 C8 C9 . . 132.9(3) ?
O1 C8 C9 . . 116.3(2) ?
C8 C9 H9A . . 109.5 ?
C8 C9 H9B . . 109.5 ?
H9A C9 H9B . . 109.5 ?
C8 C9 H9C . . 109.5 ?
H9A C9 H9C . . 109.5 ?
H9B C9 H9C . . 109.5 ?
C11 C10 C15 . . 112.5(2) ?
C11 C10 S1 . . 111.76(19) ?
C15 C10 S1 . . 107.37(18) ?
C11 C10 H10 . . 108.4 ?
C15 C10 H10 . . 108.4 ?
S1 C10 H10 . . 108.4 ?
C10 C11 C12 . . 111.1(2) ?
C10 C11 H11A . . 109.4 ?
C12 C11 H11A . . 109.4 ?
C10 C11 H11B . . 109.4 ?
C12 C11 H11B . . 109.4 ?
H11A C11 H11B . . 108.0 ?
C13 C12 C11 . . 110.8(2) ?
C13 C12 H12A . . 109.5 ?
C11 C12 H12A . . 109.5 ?
C13 C12 H12B . . 109.5 ?
C11 C12 H12B . . 109.5 ?
H12A C12 H12B . . 108.1 ?
C14 C13 C12 . . 110.2(3) ?
C14 C13 H13A . . 109.6 ?
C12 C13 H13A . . 109.6 ?
C14 C13 H13B . . 109.6 ?
C12 C13 H13B . . 109.6 ?
H13A C13 H13B . . 108.1 ?
C13 C14 C15 . . 111.3(3) ?
C13 C14 H14A . . 109.4 ?
C15 C14 H14A . . 109.4 ?
C13 C14 H14B . . 109.4 ?
C15 C14 H14B . . 109.4 ?
H14A C14 H14B . . 108.0 ?
C14 C15 C10 . . 111.7(2) ?
C14 C15 H15A . . 109.3 ?
C10 C15 H15A . . 109.3 ?
C14 C15 H15B . . 109.3 ?
C10 C15 H15B . . 109.3 ?
H15A C15 H15B . . 108.0 ?
C23 C16 C17 . . 107.4(2) ?
C23 C16 S2 . . 124.3(2) ?
C17 C16 S2 . . 127.9(2) ?
C18 C17 C22 . . 119.0(2) ?
C18 C17 C16 . . 136.3(2) ?
C22 C17 C16 . . 104.7(2) ?
C19 C18 C17 . . 117.9(2) ?
C19 C18 H18 . . 121.0 ?
C17 C18 H18 . . 121.0 ?
C18 C19 C20 . . 121.5(3) ?
C18 C19 I2 . . 119.1(2) ?
C20 C19 I2 . . 119.4(2) ?
C21 C20 C19 . . 120.8(3) ?
C21 C20 H20 . . 119.6 ?
C19 C20 H20 . . 119.6 ?
C22 C21 C20 . . 117.1(3) ?
C22 C21 H21 . . 121.5 ?
C20 C21 H21 . . 121.5 ?
C21 C22 O3 . . 125.8(3) ?
C21 C22 C17 . . 123.6(3) ?
O3 C22 C17 . . 110.5(2) ?
C16 C23 O3 . . 111.2(2) ?
C16 C23 C24 . . 133.6(3) ?
O3 C23 C24 . . 115.1(3) ?
C23 C24 H24A . . 109.5 ?
C23 C24 H24B . . 109.5 ?
H24A C24 H24B . . 109.5 ?
C23 C24 H24C . . 109.5 ?
H24A C24 H24C . . 109.5 ?
H24B C24 H24C . . 109.5 ?
C30 C25 C26 . . 111.2(2) ?
C30 C25 S2 . . 109.18(19) ?
C26 C25 S2 . . 108.34(19) ?
C30 C25 H25 . . 109.4 ?
C26 C25 H25 . . 109.4 ?
S2 C25 H25 . . 109.4 ?
C27 C26 C25 . . 110.3(2) ?
C27 C26 H26A . . 109.6 ?
C25 C26 H26A . . 109.6 ?
C27 C26 H26B . . 109.6 ?
C25 C26 H26B . . 109.6 ?
H26A C26 H26B . . 108.1 ?
C28 C27 C26 . . 111.8(3) ?
C28 C27 H27A . . 109.2 ?
C26 C27 H27A . . 109.2 ?
C28 C27 H27B . . 109.2 ?
C26 C27 H27B . . 109.2 ?
H27A C27 H27B . . 107.9 ?
C27 C28 C29 . . 111.4(3) ?
C27 C28 H28A . . 109.3 ?
C29 C28 H28A . . 109.3 ?
C27 C28 H28B . . 109.3 ?
C29 C28 H28B . . 109.3 ?
H28A C28 H28B . . 108.0 ?
C28 C29 C30 . . 111.8(3) ?
C28 C29 H29A . . 109.3 ?
C30 C29 H29A . . 109.3 ?
C28 C29 H29B . . 109.3 ?
C30 C29 H29B . . 109.3 ?
H29A C29 H29B . . 107.9 ?
C25 C30 C29 . . 109.0(2) ?
C25 C30 H30A . . 109.9 ?
C29 C30 H30A . . 109.9 ?
C25 C30 H30B . . 109.9 ?
C29 C30 H30B . . 109.9 ?
H30A C30 H30B . . 108.3 ?

loop_
_geom_bond_atom_site_label_1
_geom_bond_atom_site_label_2
_geom_bond_site_symmetry_2
_geom_bond_distance
_geom_bond_publ_flag
I1 C4 . 2.097(3) ?
I1 O4 1_655 3.079(2) ?
I2 C19 . 2.100(3) ?
I2 O2 . 3.017(2) ?
S1 O2 . 1.499(2) ?
S1 C1 . 1.765(3) ?
S1 C10 . 1.822(3) ?
S2 O4 . 1.502(2) ?
S2 C16 . 1.760(3) ?
S2 C25 . 1.819(3) ?
O1 C7 . 1.372(3) ?
O1 C8 . 1.373(3) ?
O3 C22 . 1.373(3) ?
O3 C23 . 1.379(3) ?
C1 C8 . 1.354(4) ?
C1 C2 . 1.438(4) ?
C2 C7 . 1.395(4) ?
C2 C3 . 1.397(4) ?
C3 C4 . 1.388(4) ?
C3 H3 . 0.9500 ?
C4 C5 . 1.395(4) ?
C5 C6 . 1.386(4) ?
C5 H5 . 0.9500 ?
C6 C7 . 1.373(4) ?
C6 H6 . 0.9500 ?
C8 C9 . 1.480(4) ?
C9 H9A . 0.9800 ?
C9 H9B . 0.9800 ?
C9 H9C . 0.9800 ?
C10 C11 . 1.520(4) ?
C10 C15 . 1.530(4) ?
C10 H10 . 1.0000 ?
C11 C12 . 1.528(4) ?
C11 H11A . 0.9900 ?
C11 H11B . 0.9900 ?
C12 C13 . 1.515(4) ?
C12 H12A . 0.9900 ?
C12 H12B . 0.9900 ?
C13 C14 . 1.515(4) ?
C13 H13A . 0.9900 ?
C13 H13B . 0.9900 ?
C14 C15 . 1.520(4) ?
C14 H14A . 0.9900 ?
C14 H14B . 0.9900 ?
C15 H15A . 0.9900 ?
C15 H15B . 0.9900 ?
C16 C23 . 1.344(4) ?
C16 C17 . 1.441(4) ?
C17 C18 . 1.397(4) ?
C17 C22 . 1.397(4) ?
C18 C19 . 1.387(4) ?
C18 H18 . 0.9500 ?
C19 C20 . 1.398(4) ?
C20 C21 . 1.383(4) ?
C20 H20 . 0.9500 ?
C21 C22 . 1.370(4) ?
C21 H21 . 0.9500 ?
C23 C24 . 1.481(4) ?
C24 H24A . 0.9800 ?
C24 H24B . 0.9800 ?
C24 H24C . 0.9800 ?
C25 C30 . 1.520(4) ?
C25 C26 . 1.525(4) ?
C25 H25 . 1.0000 ?
C26 C27 . 1.525(4) ?
C26 H26A . 0.9900 ?
C26 H26B . 0.9900 ?
C27 C28 . 1.503(5) ?
C27 H27A . 0.9900 ?
C27 H27B . 0.9900 ?
C28 C29 . 1.516(4) ?
C28 H28A . 0.9900 ?
C28 H28B . 0.9900 ?
C29 C30 . 1.520(4) ?
C29 H29A . 0.9900 ?
C29 H29B . 0.9900 ?
C30 H30A . 0.9900 ?
C30 H30B . 0.9900 ?

loop_
_geom_hbond_atom_site_label_D
_geom_hbond_atom_site_label_H
_geom_hbond_atom_site_label_A
_geom_hbond_site_symmetry_A
_geom_hbond_distance_DH
_geom_hbond_distance_HA
_geom_hbond_distance_DA
_geom_hbond_angle_DHA
C24 H24A O4 2 0.98 2.50 3.425(4) 156
C29 H29A Cg 2 0.99 2.63 3.552(4) 155

loop_
_geom_torsion_atom_site_label_1
_geom_torsion_atom_site_label_2
_geom_torsion_atom_site_label_3
_geom_torsion_atom_site_label_4
_geom_torsion_site_symmetry_1
_geom_torsion_site_symmetry_2
_geom_torsion_site_symmetry_3
_geom_torsion_site_symmetry_4
_geom_torsion
_geom_torsion_publ_flag
C1 S1 O2 I2 . . . . 109.41(11) ?
C10 S1 O2 I2 . . . . -144.37(10) ?
O2 S1 C1 C8 . . . . -151.8(2) ?
C10 S1 C1 C8 . . . . 96.5(3) ?
O2 S1 C1 C2 . . . . 25.9(3) ?
C10 S1 C1 C2 . . . . -85.8(3) ?
C8 C1 C2 C7 . . . . 0.0(3) ?
S1 C1 C2 C7 . . . . -178.0(2) ?
C8 C1 C2 C3 . . . . 179.6(3) ?
S1 C1 C2 C3 . . . . 1.6(5) ?
C7 C2 C3 C4 . . . . -0.8(4) ?
C1 C2 C3 C4 . . . . 179.6(3) ?
C2 C3 C4 C5 . . . . 1.6(4) ?
C2 C3 C4 I1 . . . . -175.79(19) ?
O4 I1 C4 C3 1_655 . . . 134.7(4) ?
O4 I1 C4 C5 1_655 . . . -42.8(6) ?
C3 C4 C5 C6 . . . . -1.0(5) ?
I1 C4 C5 C6 . . . . 176.5(2) ?
C4 C5 C6 C7 . . . . -0.5(4) ?
C8 O1 C7 C6 . . . . -179.0(3) ?
C8 O1 C7 C2 . . . . -0.1(3) ?
C5 C6 C7 O1 . . . . -179.9(3) ?
C5 C6 C7 C2 . . . . 1.4(4) ?
C3 C2 C7 O1 . . . . -179.6(2) ?
C1 C2 C7 O1 . . . . 0.1(3) ?
C3 C2 C7 C6 . . . . -0.7(4) ?
C1 C2 C7 C6 . . . . 179.0(3) ?
C2 C1 C8 O1 . . . . 0.0(3) ?
S1 C1 C8 O1 . . . . 178.18(19) ?
C2 C1 C8 C9 . . . . 177.0(3) ?
S1 C1 C8 C9 . . . . -4.8(5) ?
C7 O1 C8 C1 . . . . 0.0(3) ?
C7 O1 C8 C9 . . . . -177.5(3) ?
O2 S1 C10 C11 . . . . -42.6(2) ?
C1 S1 C10 C11 . . . . 68.8(2) ?
O2 S1 C10 C15 . . . . 81.1(2) ?
C1 S1 C10 C15 . . . . -167.41(19) ?
C15 C10 C11 C12 . . . . 52.3(3) ?
S1 C10 C11 C12 . . . . 173.2(2) ?
C10 C11 C12 C13 . . . . -56.1(3) ?
C11 C12 C13 C14 . . . . 59.0(4) ?
C12 C13 C14 C15 . . . . -58.2(4) ?
C13 C14 C15 C10 . . . . 54.2(4) ?
C11 C10 C15 C14 . . . . -51.5(3) ?
S1 C10 C15 C14 . . . . -174.9(2) ?
O4 S2 C16 C23 . . . . -139.2(2) ?
C25 S2 C16 C23 . . . . 109.7(2) ?
O4 S2 C16 C17 . . . . 32.9(3) ?
C25 S2 C16 C17 . . . . -78.2(3) ?
C23 C16 C17 C18 . . . . 178.7(3) ?
S2 C16 C17 C18 . . . . 5.5(5) ?
C23 C16 C17 C22 . . . . 0.1(3) ?
S2 C16 C17 C22 . . . . -173.1(2) ?
C22 C17 C18 C19 . . . . -0.1(4) ?
C16 C17 C18 C19 . . . . -178.5(3) ?
C17 C18 C19 C20 . . . . 0.6(4) ?
C17 C18 C19 I2 . . . . -178.69(19) ?
C18 C19 C20 C21 . . . . -0.3(5) ?
I2 C19 C20 C21 . . . . 179.0(2) ?
C19 C20 C21 C22 . . . . -0.6(5) ?
C20 C21 C22 O3 . . . . 179.8(3) ?
C20 C21 C22 C17 . . . . 1.2(5) ?
C23 O3 C22 C21 . . . . -177.6(3) ?
C23 O3 C22 C17 . . . . 1.1(3) ?
C18 C17 C22 C21 . . . . -0.9(4) ?
C16 C17 C22 C21 . . . . 178.0(3) ?
C18 C17 C22 O3 . . . . -179.6(2) ?
C16 C17 C22 O3 . . . . -0.8(3) ?
C17 C16 C23 O3 . . . . 0.6(3) ?
S2 C16 C23 O3 . . . . 174.09(19) ?
C17 C16 C23 C24 . . . . 179.2(3) ?
S2 C16 C23 C24 . . . . -7.3(5) ?
C22 O3 C23 C16 . . . . -1.1(3) ?
C22 O3 C23 C24 . . . . -179.9(2) ?
O4 S2 C25 C30 . . . . 173.43(18) ?
C16 S2 C25 C30 . . . . -76.2(2) ?
O4 S2 C25 C26 . . . . 52.1(2) ?
C16 S2 C25 C26 . . . . 162.5(2) ?
C30 C25 C26 C27 . . . . 57.2(3) ?
S2 C25 C26 C27 . . . . 177.2(2) ?
C25 C26 C27 C28 . . . . -54.6(4) ?
C26 C27 C28 C29 . . . . 54.0(4) ?
C27 C28 C29 C30 . . . . -55.8(4) ?
C26 C25 C30 C29 . . . . -58.3(3) ?
S2 C25 C30 C29 . . . . -177.8(2) ?
C28 C29 C30 C25 . . . . 57.3(3) ?
